data_7243411
loop_
_publ_author_name
'Aryaeifar, Mahnaz'
'Amiri Rudbari, Hadi'
'Blacque, Olivier'
'Islam, Mohammad Khairul'
'Scopelliti, Rosario'
'Braun, Jason D.'
'Herbert, David E.'
'Bruno, Giuseppe'
'Janiak, Christoph'
'Enamullah, Mohammed'

_publ_section_title
;
 Schiff base ligands derived from
 1,2-bis(2&#x2032;-nitro-/amino-phenoxy)-3-R-benzene and
 2-hydroxy-1-naphthaldehyde and their Cu/Zn(ii) complexes: synthesis,
 characterization, X-ray structures and computational studies
;
_journal_issue 36
_journal_name_full CrystEngComm
_journal_page_first 6322
_journal_page_last 6339
_journal_paper_doi 10.1039/D1CE00829C
_journal_volume 23
_journal_year 2021
_chemical_formula_moiety 'C41 H30 N2 O4'
_chemical_formula_sum 'C41 H30 N2 O4'
_chemical_formula_weight 614.67
_space_group_crystal_system triclinic
_space_group_IT_number 2
_space_group_name_Hall '-P 1'
_space_group_name_H-M_alt 'P -1'
_atom_sites_solution_hydrogens geom
_atom_sites_solution_primary dual
_atom_sites_solution_secondary difmap
_audit_creation_method SHELXL-2018/3
_audit_update_record
;
2020-10-23 deposited with the CCDC.	2021-07-30 downloaded from the CCDC.
;
_cell_angle_alpha 95.51(2)
_cell_angle_beta 104.51(2)
_cell_angle_gamma 96.46(2)
_cell_formula_units_Z 2
_cell_length_a 7.639(2)
_cell_length_b 14.165(4)
_cell_length_c 14.697(4)
_cell_measurement_reflns_used 53
_cell_measurement_temperature 120(2)
_cell_measurement_theta_max 22
_cell_measurement_theta_min 3
_cell_volume 1517.0(7)
_computing_cell_refinement 'Dirax/lsq (Duisenberg & Schreurs, 1989-2000)'
_computing_data_collection 'Collect (Bruker AXS BV, 1997-2004)'
_computing_data_reduction 'EvalCCD (Duisenberg & Schreurs, 1990-2000)'
_computing_molecular_graphics 'Mercury 4.3.0 (CCDC, 2019)'
_computing_publication_material 'CIFTab (Sheldrick, 2016)'
_computing_structure_refinement 'SHELXL-2018/3 (Sheldrick, 2018)'
_computing_structure_solution 'SHELXT 2018/2 (Sheldrick, 2018)'
_diffrn_ambient_temperature 120(2)
_diffrn_measured_fraction_theta_full 0.985
_diffrn_measured_fraction_theta_max 0.975
_diffrn_measurement_device_type 'Bruker APEX II CCD'
_diffrn_measurement_method 'phi and omega scans'
_diffrn_radiation_monochromator graphite
_diffrn_radiation_source 'sealed tube'
_diffrn_radiation_type 'Mo K\a'
_diffrn_radiation_wavelength 0.71073
_diffrn_reflns_av_R_equivalents 0.0524
_diffrn_reflns_av_unetI/netI 0.0711
_diffrn_reflns_Laue_measured_fraction_full 0.985
_diffrn_reflns_Laue_measured_fraction_max 0.975
_diffrn_reflns_limit_h_max 9
_diffrn_reflns_limit_h_min -9
_diffrn_reflns_limit_k_max 17
_diffrn_reflns_limit_k_min -18
_diffrn_reflns_limit_l_max 19
_diffrn_reflns_limit_l_min -19
_diffrn_reflns_number 19204
_diffrn_reflns_point_group_measured_fraction_full 0.985
_diffrn_reflns_point_group_measured_fraction_max 0.975
_diffrn_reflns_theta_full 25.242
_diffrn_reflns_theta_max 27.495
_diffrn_reflns_theta_min 1.443
_exptl_absorpt_coefficient_mu 0.087
_exptl_absorpt_correction_T_max 0.7456
_exptl_absorpt_correction_T_min 0.6293
_exptl_absorpt_correction_type multi-scan
_exptl_absorpt_process_details
;
SADABS-2008/1 (Bruker, 2008) was used for absorption correction.
wR2(int) was 0.0790 before and 0.0674 after correction.
The Ration of minimum to maximum transmission is 0.8440.
The \l/2 correction factor is 0.0015.
;
_exptl_crystal_colour yellow
_exptl_crystal_density_diffrn 1.346
_exptl_crystal_description prism
_exptl_crystal_F_000 644
_exptl_crystal_size_max 0.495
_exptl_crystal_size_mid 0.396
_exptl_crystal_size_min 0.331
_refine_diff_density_max 0.409
_refine_diff_density_min -0.241
_refine_diff_density_rms 0.061
_refine_ls_extinction_coef 0.037(8)
_refine_ls_extinction_expression Fc^*^=kFc[1+0.001xFc^2^\l^3^/sin(2\q)]^-1/4^
_refine_ls_extinction_method 'SHELXL-2018/3 (Sheldrick 2018)'
_refine_ls_goodness_of_fit_ref 1.141
_refine_ls_hydrogen_treatment constr
_refine_ls_matrix_type full
_refine_ls_number_parameters 510
_refine_ls_number_reflns 6784
_refine_ls_number_restraints 222
_refine_ls_restrained_S_all 1.123
_refine_ls_R_factor_all 0.1475
_refine_ls_R_factor_gt 0.0907
_refine_ls_shift/su_max 0.000
_refine_ls_shift/su_mean 0.000
_refine_ls_structure_factor_coef Fsqd
_refine_ls_weighting_details 'w=1/[\s^2^(Fo^2^)+(0.0841P)^2^+1.4644P] where P=(Fo^2^+2Fc^2^)/3'
_refine_ls_weighting_scheme calc
_refine_ls_wR_factor_gt 0.2117
_refine_ls_wR_factor_ref 0.2438
_reflns_Friedel_coverage 0.000
_reflns_number_gt 4161
_reflns_number_total 6784
_reflns_threshold_expression 'I > 2\s(I)'
_cod_data_source_file d1ce00829c2.cif
_cod_data_source_block ma-2
_cod_depositor_comments 'Adding full bibliography for 7243407--7243413.cif.'
_cod_original_cell_volume 1517.0(8)
_cod_database_code 7243411
_shelx_shelxl_version_number 2018/3
_shelx_space_group_comment
;
The symmetry employed for this shelxl refinement is uniquely defined
by the following loop, which should always be used as a source of
symmetry information in preference to the above space-group names.
They are only intended as comments.
;
_shelx_estimated_absorpt_t_min 0.958
_shelx_estimated_absorpt_t_max 0.972

loop_
_space_group_symop_operation_xyz
'x, y, z'
'-x, -y, -z'

loop_
_atom_site_label
_atom_site_type_symbol
_atom_site_fract_x
_atom_site_fract_y
_atom_site_fract_z
_atom_site_U_iso_or_equiv
_atom_site_adp_type
_atom_site_occupancy
_atom_site_site_symmetry_order
_atom_site_calc_flag
_atom_site_refinement_flags_posn
_atom_site_refinement_flags_adp
_atom_site_refinement_flags_occupancy
_atom_site_disorder_assembly
_atom_site_disorder_group
O1 O 0.4249(10) 0.4911(6) 0.2186(5) 0.0399(19) Uani 0.474(6) 1 d . . P A 1
O2 O 0.1295(11) 0.5392(6) 0.2778(5) 0.0356(16) Uani 0.474(6) 1 d . . P A 1
O3 O 0.3551(9) 0.4806(6) 0.2333(5) 0.0359(15) Uani 0.526(6) 1 d . . P A 2
O4 O 0.0985(10) 0.5756(5) 0.2926(4) 0.0333(15) Uani 0.526(6) 1 d . . P A 2
O5 O 0.0360(3) 0.71676(17) 0.11800(16) 0.0480(6) Uani 1 1 d . . . . .
H5 H 0.089904 0.701369 0.170490 0.072 Uiso 0.30(4) 1 calc R U P B 2
O6 O 0.7550(3) 0.61539(17) 0.39821(16) 0.0470(6) Uani 1 1 d . . . . .
H6 H 0.664100 0.611017 0.351165 0.070 Uiso 0.30(4) 1 calc R U P B 2
N1 N 0.2627(4) 0.7349(2) 0.28072(18) 0.0422(7) Uani 1 1 d . . . . .
H1 H 0.169892 0.702292 0.236641 0.051 Uiso 0.70(4) 1 calc R U P B 1
N2 N 0.6107(4) 0.6438(2) 0.22880(19) 0.0477(8) Uani 1 1 d . . . . .
H2 H 0.619775 0.608593 0.275503 0.057 Uiso 0.70(4) 1 calc R U P B 1
C1 C 0.2958(13) 0.4180(6) 0.2266(5) 0.0297(17) Uani 0.474(6) 1 d . U P A 1
C2 C 0.1451(17) 0.4432(9) 0.2588(9) 0.026(2) Uani 0.474(6) 1 d . U P A 1
C3 C 0.0104(9) 0.3726(5) 0.2679(4) 0.0306(16) Uani 0.474(6) 1 d . U P A 1
C4 C 0.029(4) 0.280(2) 0.2525(16) 0.033(3) Uani 0.474(6) 1 d . U P A 1
H4 H -0.059067 0.232301 0.262089 0.039 Uiso 0.474(6) 1 calc R U P A 1
C5 C 0.1863(10) 0.2527(5) 0.2207(4) 0.0361(18) Uani 0.474(6) 1 d . U P A 1
H5A H 0.198276 0.186937 0.208438 0.043 Uiso 0.474(6) 1 calc R U P A 1
C6 C 0.3175(13) 0.3237(6) 0.2087(6) 0.0321(19) Uani 0.474(6) 1 d . U P A 1
H6A H 0.420135 0.307163 0.188520 0.038 Uiso 0.474(6) 1 calc R U P A 1
C7 C 0.0686(10) 0.4755(6) 0.2758(4) 0.0258(14) Uani 0.526(6) 1 d . U P A 2
C8 C 0.1992(15) 0.4280(8) 0.2442(7) 0.025(2) Uani 0.526(6) 1 d . U P A 2
C9 C 0.1742(8) 0.3283(4) 0.2278(4) 0.0312(14) Uani 0.526(6) 1 d . U P A 2
C10 C 0.018(4) 0.275(2) 0.2356(14) 0.030(3) Uani 0.526(6) 1 d . U P A 2
H10 H -0.001132 0.206791 0.221702 0.035 Uiso 0.526(6) 1 calc R U P A 2
C11 C -0.1183(8) 0.3260(4) 0.2661(4) 0.0321(15) Uani 0.526(6) 1 d . U P A 2
H11 H -0.227563 0.290971 0.272079 0.038 Uiso 0.526(6) 1 calc R U P A 2
C12 C -0.0893(11) 0.4261(6) 0.2864(6) 0.0322(18) Uani 0.526(6) 1 d . U P A 2
H12 H -0.176715 0.459135 0.307189 0.039 Uiso 0.526(6) 1 calc R U P A 2
C13 C 0.3182(12) 0.2775(6) 0.1992(6) 0.043(2) Uani 0.526(6) 1 d . U P A 2
H13A H 0.328929 0.293824 0.137344 0.064 Uiso 0.526(6) 1 calc R U P A 2
H13B H 0.283998 0.208160 0.195106 0.064 Uiso 0.526(6) 1 calc R U P A 2
H13C H 0.435567 0.297483 0.246535 0.064 Uiso 0.526(6) 1 calc R U P A 2
C14 C -0.1514(12) 0.4001(8) 0.2984(7) 0.041(2) Uani 0.474(6) 1 d . U P A 1
H14A H -0.109790 0.444175 0.357666 0.062 Uiso 0.474(6) 1 calc R U P A 1
H14B H -0.224588 0.342595 0.308454 0.062 Uiso 0.474(6) 1 calc R U P A 1
H14C H -0.225864 0.431695 0.249200 0.062 Uiso 0.474(6) 1 calc R U P A 1
C15 C 0.2382(5) 0.6027(3) 0.3695(2) 0.0513(10) Uani 1 1 d . . . . .
C16 C 0.2810(5) 0.5592(3) 0.4512(2) 0.0519(10) Uani 1 1 d . . . . .
H16 H 0.224834 0.496091 0.451913 0.062 Uiso 1 1 calc R U . . .
C17 C 0.4058(5) 0.6079(3) 0.5318(2) 0.0484(9) Uani 1 1 d . . . . .
H17 H 0.437520 0.577616 0.587414 0.058 Uiso 1 1 calc R U . . .
C18 C 0.4844(5) 0.7008(3) 0.5313(2) 0.0492(9) Uani 1 1 d . . . . .
H18 H 0.568763 0.734431 0.586923 0.059 Uiso 1 1 calc R U . . .
C19 C 0.4403(5) 0.7452(3) 0.4496(2) 0.0467(9) Uani 1 1 d . . . . .
H19 H 0.494503 0.809067 0.449990 0.056 Uiso 1 1 calc R U . . .
C20 C 0.3166(4) 0.6964(3) 0.3669(2) 0.0400(8) Uani 1 1 d . . . . .
C21 C 0.3394(4) 0.8150(2) 0.2608(2) 0.0384(8) Uani 1 1 d . . . . .
H21 H 0.440715 0.850994 0.307072 0.046 Uiso 1 1 calc R U . . .
C22 C 0.2770(4) 0.8498(2) 0.1733(2) 0.0363(7) Uani 1 1 d . . . . .
C23 C 0.1218(4) 0.7960(2) 0.1039(2) 0.0386(7) Uani 1 1 d . . . . .
C24 C 0.0574(5) 0.8334(3) 0.0157(2) 0.0484(9) Uani 1 1 d . . . . .
H24 H -0.043457 0.798116 -0.031371 0.058 Uiso 1 1 calc R U . . .
C25 C 0.1370(5) 0.9174(3) -0.0016(2) 0.0502(9) Uani 1 1 d . . . . .
H25 H 0.090531 0.939213 -0.060905 0.060 Uiso 1 1 calc R U . . .
C26 C 0.2897(5) 0.9752(2) 0.0664(2) 0.0417(8) Uani 1 1 d . . . . .
C27 C 0.3622(4) 0.9406(2) 0.1534(2) 0.0380(7) Uani 1 1 d . . . . .
C28 C 0.5165(5) 0.9971(3) 0.2179(3) 0.0565(11) Uani 1 1 d . . . . .
H28 H 0.567907 0.976102 0.277062 0.068 Uiso 1 1 calc R U . . .
C29 C 0.5931(6) 1.0820(3) 0.1963(3) 0.0627(12) Uani 1 1 d . . . . .
H29 H 0.697574 1.117890 0.240450 0.075 Uiso 1 1 calc R U . . .
C30 C 0.5205(5) 1.1163(3) 0.1109(3) 0.0537(10) Uani 1 1 d . . . . .
H30 H 0.572616 1.175666 0.097163 0.064 Uiso 1 1 calc R U . . .
C31 C 0.3717(5) 1.0621(3) 0.0470(3) 0.0517(9) Uani 1 1 d . . . . .
H31 H 0.322953 1.084065 -0.011949 0.062 Uiso 1 1 calc R U . . .
C32 C 0.3648(6) 0.5235(3) 0.1403(2) 0.0558(11) Uani 1 1 d . . . . .
C33 C 0.4828(5) 0.6069(3) 0.1413(2) 0.0512(10) Uani 1 1 d . . . . .
C34 C 0.4693(6) 0.6473(4) 0.0578(3) 0.0647(12) Uani 1 1 d . . . . .
H34 H 0.548840 0.703768 0.057338 0.078 Uiso 1 1 calc R U . . .
C35 C 0.3386(6) 0.6051(4) -0.0260(3) 0.0658(12) Uani 1 1 d . . . . .
H35 H 0.328193 0.633702 -0.082675 0.079 Uiso 1 1 calc R U . . .
C36 C 0.2265(6) 0.5227(3) -0.0257(3) 0.0581(11) Uani 1 1 d . . . . .
H36 H 0.140094 0.493854 -0.082758 0.070 Uiso 1 1 calc R U . . .
C37 C 0.2369(6) 0.4807(3) 0.0567(3) 0.0593(11) Uani 1 1 d . . . . .
H37 H 0.158256 0.423604 0.056222 0.071 Uiso 1 1 calc R U . . .
C38 C 0.7165(5) 0.7263(3) 0.2453(2) 0.0454(9) Uani 1 1 d . . . . .
H38 H 0.710708 0.764911 0.195583 0.054 Uiso 1 1 calc R U . . .
C39 C 0.8400(4) 0.7600(2) 0.3357(2) 0.0378(8) Uani 1 1 d . . . . .
C40 C 0.9558(5) 0.8525(2) 0.3531(2) 0.0411(8) Uani 1 1 d . . . . .
C41 C 1.0795(5) 0.8814(2) 0.4444(2) 0.0450(9) Uani 1 1 d . . . . .
C42 C 1.0824(5) 0.8198(3) 0.5166(2) 0.0495(9) Uani 1 1 d . . . . .
H42 H 1.163401 0.839937 0.577699 0.059 Uiso 1 1 calc R U . . .
C43 C 0.9742(5) 0.7343(3) 0.5013(2) 0.0446(8) Uani 1 1 d . . . . .
H43 H 0.979876 0.696408 0.551681 0.054 Uiso 1 1 calc R U . . .
C44 C 0.8508(4) 0.6998(2) 0.4098(2) 0.0405(8) Uani 1 1 d . . . . .
C45 C 0.9551(6) 0.9153(3) 0.2836(3) 0.0525(10) Uani 1 1 d . . . . .
H45 H 0.872053 0.898374 0.222619 0.063 Uiso 1 1 calc R U . . .
C46 C 1.0724(6) 1.0007(3) 0.3026(3) 0.0626(11) Uani 1 1 d . . . . .
H46 H 1.068756 1.041380 0.254568 0.075 Uiso 1 1 calc R U . . .
C47 C 1.1962(7) 1.0280(3) 0.3913(3) 0.0658(12) Uani 1 1 d . . . . .
H47 H 1.276979 1.086573 0.403915 0.079 Uiso 1 1 calc R U . . .
C48 C 1.1993(6) 0.9685(3) 0.4603(3) 0.0630(11) Uani 1 1 d . . . . .
H48 H 1.284565 0.986541 0.520495 0.076 Uiso 1 1 calc R U . . .

loop_
_atom_site_aniso_label
_atom_site_aniso_U_11
_atom_site_aniso_U_22
_atom_site_aniso_U_33
_atom_site_aniso_U_23
_atom_site_aniso_U_13
_atom_site_aniso_U_12
O1 0.032(4) 0.043(3) 0.033(3) 0.015(3) -0.009(3) -0.014(4)
O2 0.038(4) 0.022(5) 0.035(3) -0.003(3) -0.008(2) 0.000(3)
O3 0.027(4) 0.044(4) 0.028(3) 0.007(2) -0.001(2) -0.012(3)
O4 0.039(3) 0.021(4) 0.032(3) 0.003(2) -0.005(2) -0.002(2)
O5 0.0436(14) 0.0524(15) 0.0387(13) 0.0073(11) 0.0009(10) -0.0108(11)
O6 0.0448(14) 0.0505(15) 0.0386(13) 0.0007(11) 0.0026(11) 0.0007(11)
N1 0.0356(15) 0.0579(19) 0.0302(14) 0.0103(12) 0.0035(11) 0.0022(13)
N2 0.0476(18) 0.0556(19) 0.0310(15) -0.0070(13) -0.0037(12) 0.0128(15)
C1 0.018(4) 0.035(4) 0.026(3) 0.005(3) -0.007(3) -0.008(4)
C2 0.024(6) 0.024(5) 0.026(5) 0.005(3) -0.001(4) 0.002(4)
C3 0.029(3) 0.035(3) 0.021(3) 0.004(2) -0.001(2) -0.004(3)
C4 0.040(5) 0.033(6) 0.015(6) 0.003(5) -0.003(5) -0.011(5)
C5 0.045(4) 0.026(4) 0.028(3) -0.002(2) -0.002(3) 0.000(3)
C6 0.039(4) 0.034(4) 0.019(3) -0.001(3) 0.002(3) 0.005(4)
C7 0.029(4) 0.022(4) 0.021(3) 0.006(2) -0.002(2) 0.000(3)
C8 0.021(5) 0.024(4) 0.022(4) 0.001(3) -0.004(4) -0.005(4)
C9 0.029(3) 0.036(3) 0.023(2) 0.000(2) -0.001(2) 0.000(2)
C10 0.035(5) 0.027(4) 0.019(6) -0.004(4) 0.001(5) -0.007(4)
C11 0.029(3) 0.036(3) 0.027(3) 0.010(2) 0.003(2) -0.008(3)
C12 0.034(4) 0.034(4) 0.024(3) 0.007(3) 0.003(3) -0.006(3)
C13 0.036(4) 0.045(5) 0.039(4) -0.013(4) 0.004(3) 0.001(4)
C14 0.027(5) 0.049(6) 0.041(5) 0.007(4) -0.002(4) 0.000(4)
C15 0.0317(18) 0.080(3) 0.0325(17) 0.0184(17) -0.0066(14) -0.0077(17)
C16 0.046(2) 0.066(2) 0.0372(19) 0.0172(17) 0.0023(16) -0.0077(18)
C17 0.047(2) 0.065(2) 0.0310(17) 0.0145(16) 0.0037(15) 0.0079(18)
C18 0.054(2) 0.054(2) 0.0308(17) 0.0060(15) -0.0030(15) 0.0040(17)
C19 0.052(2) 0.051(2) 0.0335(18) 0.0040(15) 0.0056(15) 0.0069(17)
C20 0.0329(17) 0.056(2) 0.0326(16) 0.0112(15) 0.0092(13) 0.0070(15)
C21 0.0272(16) 0.053(2) 0.0317(16) 0.0062(14) 0.0028(12) 0.0021(14)
C22 0.0310(16) 0.0445(19) 0.0298(16) 0.0023(13) 0.0041(13) 0.0013(14)
C23 0.0365(18) 0.0454(19) 0.0316(16) 0.0044(13) 0.0068(13) 0.0010(15)
C24 0.049(2) 0.057(2) 0.0282(16) 0.0021(15) -0.0029(15) -0.0052(17)
C25 0.056(2) 0.055(2) 0.0310(17) 0.0131(15) -0.0024(16) -0.0037(18)
C26 0.0416(19) 0.0441(19) 0.0363(17) 0.0051(14) 0.0077(14) -0.0003(15)
C27 0.0312(17) 0.0477(19) 0.0321(16) 0.0038(13) 0.0058(13) -0.0002(14)
C28 0.045(2) 0.065(3) 0.044(2) 0.0119(18) -0.0062(16) -0.0175(18)
C29 0.054(2) 0.063(3) 0.057(2) 0.004(2) 0.0022(19) -0.022(2)
C30 0.053(2) 0.042(2) 0.061(2) 0.0044(17) 0.0142(19) -0.0098(17)
C31 0.058(2) 0.047(2) 0.047(2) 0.0088(16) 0.0105(18) 0.0007(18)
C32 0.068(3) 0.047(2) 0.0366(19) -0.0072(15) -0.0169(17) 0.0231(19)
C33 0.045(2) 0.067(3) 0.0314(18) -0.0149(16) -0.0070(15) 0.0212(19)
C34 0.050(2) 0.099(3) 0.035(2) -0.004(2) 0.0012(17) -0.002(2)
C35 0.058(3) 0.102(4) 0.0272(18) -0.0025(19) 0.0030(17) -0.001(2)
C36 0.053(2) 0.076(3) 0.0316(18) -0.0110(18) -0.0077(16) 0.011(2)
C37 0.067(3) 0.054(2) 0.040(2) -0.0084(17) -0.0162(18) 0.018(2)
C38 0.045(2) 0.057(2) 0.0299(16) -0.0039(15) -0.0002(14) 0.0202(17)
C39 0.0357(17) 0.0456(19) 0.0299(16) -0.0008(13) 0.0036(13) 0.0126(14)
C40 0.0433(19) 0.046(2) 0.0321(16) -0.0003(14) 0.0043(14) 0.0148(15)
C41 0.051(2) 0.0415(19) 0.0354(18) -0.0050(14) 0.0005(15) 0.0120(16)
C42 0.054(2) 0.053(2) 0.0304(17) -0.0050(15) -0.0060(15) 0.0088(18)
C43 0.049(2) 0.055(2) 0.0276(16) 0.0017(14) 0.0046(14) 0.0123(17)
C44 0.0358(18) 0.051(2) 0.0330(17) -0.0012(14) 0.0062(14) 0.0136(16)
C45 0.069(3) 0.045(2) 0.0399(19) 0.0047(16) 0.0044(18) 0.0178(19)
C46 0.082(3) 0.046(2) 0.060(3) 0.0090(19) 0.015(2) 0.016(2)
C47 0.082(3) 0.037(2) 0.073(3) 0.0026(19) 0.016(2) 0.000(2)
C48 0.073(3) 0.047(2) 0.056(2) -0.0081(19) 0.001(2) 0.005(2)

loop_
_atom_type_symbol
_atom_type_description
_atom_type_scat_dispersion_real
_atom_type_scat_dispersion_imag
_atom_type_scat_source
C C 0.0033 0.0016 'International Tables Vol C Tables 4.2.6.8 and 6.1.1.4'
H H 0.0000 0.0000 'International Tables Vol C Tables 4.2.6.8 and 6.1.1.4'
N N 0.0061 0.0033 'International Tables Vol C Tables 4.2.6.8 and 6.1.1.4'
O O 0.0106 0.0060 'International Tables Vol C Tables 4.2.6.8 and 6.1.1.4'

loop_
_geom_angle_atom_site_label_1
_geom_angle_atom_site_label_2
_geom_angle_atom_site_label_3
_geom_angle
_geom_angle_site_symmetry_1
_geom_angle_site_symmetry_3
_geom_angle_publ_flag
C32 O1 C1 108.2(6) . . ?
C2 O2 C15 123.3(7) . . ?
C8 O3 C32 123.3(6) . . ?
C15 O4 C7 108.6(5) . . ?
C21 N1 C20 125.5(3) . . ?
C38 N2 C33 124.9(3) . . ?
C6 C1 O1 121.1(9) . . ?
C6 C1 C2 120.8(10) . . ?
O1 C1 C2 118.0(9) . . ?
O2 C2 C3 120.1(10) . . ?
O2 C2 C1 119.2(11) . . ?
C3 C2 C1 120.6(11) . . ?
C4 C3 C2 119.7(16) . . ?
C4 C3 C14 120.1(15) . . ?
C2 C3 C14 120.1(8) . . ?
C3 C4 C5 120(2) . . ?
C6 C5 C4 119.4(14) . . ?
C1 C6 C5 118.9(9) . . ?
C12 C7 O4 119.8(8) . . ?
C12 C7 C8 121.7(9) . . ?
O4 C7 C8 118.5(8) . . ?
O3 C8 C9 120.4(10) . . ?
O3 C8 C7 119.8(9) . . ?
C9 C8 C7 119.8(10) . . ?
C10 C9 C8 121.4(13) . . ?
C10 C9 C13 118.8(13) . . ?
C8 C9 C13 119.8(8) . . ?
C9 C10 C11 118(2) . . ?
C12 C11 C10 120.8(12) . . ?
C7 C12 C11 118.6(8) . . ?
O4 C15 C16 127.9(4) . . ?
O4 C15 C20 109.3(4) . . ?
C16 C15 C20 121.2(3) . . ?
C16 C15 O2 117.3(4) . . ?
C20 C15 O2 120.6(4) . . ?
C17 C16 C15 119.9(3) . . ?
C16 C17 C18 119.9(3) . . ?
C17 C18 C19 120.3(3) . . ?
C18 C19 C20 120.5(3) . . ?
C15 C20 C19 118.1(3) . . ?
C15 C20 N1 117.1(3) . . ?
C19 C20 N1 124.9(3) . . ?
N1 C21 C22 122.5(3) . . ?
C21 C22 C23 118.7(3) . . ?
C21 C22 C27 121.6(3) . . ?
C23 C22 C27 119.7(3) . . ?
O5 C23 C22 123.0(3) . . ?
O5 C23 C24 118.9(3) . . ?
C22 C23 C24 118.1(3) . . ?
C25 C24 C23 121.6(3) . . ?
C24 C25 C26 122.5(3) . . ?
C31 C26 C27 119.8(3) . . ?
C31 C26 C25 121.8(3) . . ?
C27 C26 C25 118.3(3) . . ?
C26 C27 C28 117.4(3) . . ?
C26 C27 C22 119.7(3) . . ?
C28 C27 C22 122.9(3) . . ?
C29 C28 C27 121.1(3) . . ?
C28 C29 C30 121.4(3) . . ?
C31 C30 C29 118.3(3) . . ?
C30 C31 C26 121.9(4) . . ?
O1 C32 C37 130.8(5) . . ?
O1 C32 C33 106.8(4) . . ?
C37 C32 C33 120.9(4) . . ?
C37 C32 O3 117.0(4) . . ?
C33 C32 O3 121.8(4) . . ?
C34 C33 C32 118.8(3) . . ?
C34 C33 N2 124.4(4) . . ?
C32 C33 N2 116.8(3) . . ?
C33 C34 C35 120.4(4) . . ?
C36 C35 C34 119.8(4) . . ?
C35 C36 C37 121.1(3) . . ?
C36 C37 C32 119.1(4) . . ?
N2 C38 C39 122.0(3) . . ?
C38 C39 C44 118.4(3) . . ?
C38 C39 C40 121.3(3) . . ?
C44 C39 C40 120.3(3) . . ?
C45 C40 C41 117.7(3) . . ?
C45 C40 C39 123.7(3) . . ?
C41 C40 C39 118.6(3) . . ?
C48 C41 C40 119.0(3) . . ?
C48 C41 C42 121.9(3) . . ?
C40 C41 C42 119.0(3) . . ?
C43 C42 C41 122.6(3) . . ?
C42 C43 C44 120.9(3) . . ?
O6 C44 C39 123.3(3) . . ?
O6 C44 C43 118.2(3) . . ?
C39 C44 C43 118.4(3) . . ?
C46 C45 C40 121.4(4) . . ?
C45 C46 C47 120.9(4) . . ?
C48 C47 C46 118.9(4) . . ?
C47 C48 C41 122.0(4) . . ?

loop_
_geom_bond_atom_site_label_1
_geom_bond_atom_site_label_2
_geom_bond_distance
_geom_bond_site_symmetry_2
_geom_bond_publ_flag
O1 C32 1.277(8) . ?
O1 C1 1.382(9) . ?
O2 C2 1.386(13) . ?
O2 C15 1.534(8) . ?
O3 C8 1.385(12) . ?
O3 C32 1.564(8) . ?
O4 C15 1.335(7) . ?
O4 C7 1.398(8) . ?
O5 C23 1.296(4) . ?
O6 C44 1.302(4) . ?
N1 C21 1.310(4) . ?
N1 C20 1.411(4) . ?
N2 C38 1.308(5) . ?
N2 C33 1.417(4) . ?
C1 C6 1.372(13) . ?
C1 C2 1.417(12) . ?
C2 C3 1.393(14) . ?
C3 C4 1.33(3) . ?
C3 C14 1.494(12) . ?
C4 C5 1.47(3) . ?
C5 C6 1.394(12) . ?
C7 C12 1.377(11) . ?
C7 C8 1.409(11) . ?
C8 C9 1.394(13) . ?
C9 C10 1.38(3) . ?
C9 C13 1.502(11) . ?
C10 C11 1.47(3) . ?
C11 C12 1.401(11) . ?
C15 C16 1.386(5) . ?
C15 C20 1.401(5) . ?
C16 C17 1.385(5) . ?
C17 C18 1.385(5) . ?
C18 C19 1.393(5) . ?
C19 C20 1.403(5) . ?
C21 C22 1.412(4) . ?
C22 C23 1.438(4) . ?
C22 C27 1.463(4) . ?
C23 C24 1.440(4) . ?
C24 C25 1.351(5) . ?
C25 C26 1.440(5) . ?
C26 C31 1.404(5) . ?
C26 C27 1.418(4) . ?
C27 C28 1.419(5) . ?
C28 C29 1.377(5) . ?
C29 C30 1.397(5) . ?
C30 C31 1.377(5) . ?
C32 C37 1.398(5) . ?
C32 C33 1.399(6) . ?
C33 C34 1.389(6) . ?
C34 C35 1.408(5) . ?
C35 C36 1.369(6) . ?
C36 C37 1.388(6) . ?
C38 C39 1.425(4) . ?
C39 C44 1.438(5) . ?
C39 C40 1.459(5) . ?
C40 C45 1.416(5) . ?
C40 C41 1.426(4) . ?
C41 C48 1.414(5) . ?
C41 C42 1.435(5) . ?
C42 C43 1.353(5) . ?
C43 C44 1.440(4) . ?
C45 C46 1.382(6) . ?
C46 C47 1.396(6) . ?
C47 C48 1.377(6) . ?

loop_
_geom_torsion_atom_site_label_1
_geom_torsion_atom_site_label_2
_geom_torsion_atom_site_label_3
_geom_torsion_atom_site_label_4
_geom_torsion
_geom_torsion_site_symmetry_1
_geom_torsion_site_symmetry_2
_geom_torsion_site_symmetry_3
_geom_torsion_site_symmetry_4
_geom_torsion_publ_flag
C32 O1 C1 C6 102.2(9) . . . . ?
C32 O1 C1 C2 -81.2(10) . . . . ?
C15 O2 C2 C3 103.1(11) . . . . ?
C15 O2 C2 C1 -79.3(13) . . . . ?
C6 C1 C2 O2 178.8(7) . . . . ?
O1 C1 C2 O2 2.2(15) . . . . ?
C6 C1 C2 C3 -3.6(15) . . . . ?
O1 C1 C2 C3 179.8(7) . . . . ?
O2 C2 C3 C4 -177.9(14) . . . . ?
C1 C2 C3 C4 4.6(18) . . . . ?
O2 C2 C3 C14 -0.1(14) . . . . ?
C1 C2 C3 C14 -177.7(9) . . . . ?
C2 C3 C4 C5 -3(2) . . . . ?
C14 C3 C4 C5 178.8(12) . . . . ?
C3 C4 C5 C6 1(2) . . . . ?
O1 C1 C6 C5 178.0(7) . . . . ?
C2 C1 C6 C5 1.4(12) . . . . ?
C4 C5 C6 C1 -0.3(14) . . . . ?
C15 O4 C7 C12 112.6(7) . . . . ?
C15 O4 C7 C8 -70.0(9) . . . . ?
C32 O3 C8 C9 95.4(11) . . . . ?
C32 O3 C8 C7 -87.3(11) . . . . ?
C12 C7 C8 O3 179.2(7) . . . . ?
O4 C7 C8 O3 1.9(13) . . . . ?
C12 C7 C8 C9 -3.4(13) . . . . ?
O4 C7 C8 C9 179.3(6) . . . . ?
O3 C8 C9 C10 -178.2(12) . . . . ?
C7 C8 C9 C10 4.5(16) . . . . ?
O3 C8 C9 C13 0.6(12) . . . . ?
C7 C8 C9 C13 -176.7(8) . . . . ?
C8 C9 C10 C11 -3(2) . . . . ?
C13 C9 C10 C11 178.4(11) . . . . ?
C9 C10 C11 C12 0(2) . . . . ?
O4 C7 C12 C11 177.9(6) . . . . ?
C8 C7 C12 C11 0.6(11) . . . . ?
C10 C11 C12 C7 1.1(13) . . . . ?
C7 O4 C15 C16 -37.1(8) . . . . ?
C7 O4 C15 C20 156.8(5) . . . . ?
C2 O2 C15 C16 -31.8(11) . . . . ?
C2 O2 C15 C20 137.6(9) . . . . ?
O4 C15 C16 C17 -165.7(5) . . . . ?
C20 C15 C16 C17 -1.1(6) . . . . ?
O2 C15 C16 C17 168.3(5) . . . . ?
C15 C16 C17 C18 1.5(6) . . . . ?
C16 C17 C18 C19 -0.8(6) . . . . ?
C17 C18 C19 C20 -0.3(6) . . . . ?
O4 C15 C20 C19 167.2(4) . . . . ?
C16 C15 C20 C19 0.0(6) . . . . ?
O2 C15 C20 C19 -169.0(5) . . . . ?
O4 C15 C20 N1 -12.1(5) . . . . ?
C16 C15 C20 N1 -179.3(3) . . . . ?
O2 C15 C20 N1 11.7(6) . . . . ?
C18 C19 C20 C15 0.7(5) . . . . ?
C18 C19 C20 N1 179.9(3) . . . . ?
C21 N1 C20 C15 -169.8(3) . . . . ?
C21 N1 C20 C19 10.9(5) . . . . ?
C20 N1 C21 C22 -179.3(3) . . . . ?
N1 C21 C22 C23 0.9(5) . . . . ?
N1 C21 C22 C27 178.7(3) . . . . ?
C21 C22 C23 O5 0.1(5) . . . . ?
C27 C22 C23 O5 -177.7(3) . . . . ?
C21 C22 C23 C24 178.8(3) . . . . ?
C27 C22 C23 C24 1.0(5) . . . . ?
O5 C23 C24 C25 177.5(4) . . . . ?
C22 C23 C24 C25 -1.2(5) . . . . ?
C23 C24 C25 C26 -0.4(6) . . . . ?
C24 C25 C26 C31 179.5(4) . . . . ?
C24 C25 C26 C27 2.2(6) . . . . ?
C31 C26 C27 C28 0.4(5) . . . . ?
C25 C26 C27 C28 177.9(3) . . . . ?
C31 C26 C27 C22 -179.7(3) . . . . ?
C25 C26 C27 C22 -2.3(5) . . . . ?
C21 C22 C27 C26 -176.9(3) . . . . ?
C23 C22 C27 C26 0.8(5) . . . . ?
C21 C22 C27 C28 2.9(5) . . . . ?
C23 C22 C27 C28 -179.4(4) . . . . ?
C26 C27 C28 C29 -0.4(6) . . . . ?
C22 C27 C28 C29 179.7(4) . . . . ?
C27 C28 C29 C30 1.0(7) . . . . ?
C28 C29 C30 C31 -1.4(7) . . . . ?
C29 C30 C31 C26 1.4(6) . . . . ?
C27 C26 C31 C30 -1.0(6) . . . . ?
C25 C26 C31 C30 -178.3(4) . . . . ?
C1 O1 C32 C37 -23.8(10) . . . . ?
C1 O1 C32 C33 170.4(6) . . . . ?
C8 O3 C32 C37 -22.5(10) . . . . ?
C8 O3 C32 C33 151.1(8) . . . . ?
O1 C32 C33 C34 168.3(5) . . . . ?
C37 C32 C33 C34 0.8(6) . . . . ?
O3 C32 C33 C34 -172.5(5) . . . . ?
O1 C32 C33 N2 -11.0(6) . . . . ?
C37 C32 C33 N2 -178.5(3) . . . . ?
O3 C32 C33 N2 8.2(6) . . . . ?
C38 N2 C33 C34 8.9(6) . . . . ?
C38 N2 C33 C32 -171.8(3) . . . . ?
C32 C33 C34 C35 0.3(6) . . . . ?
N2 C33 C34 C35 179.5(4) . . . . ?
C33 C34 C35 C36 -1.3(7) . . . . ?
C34 C35 C36 C37 1.2(7) . . . . ?
C35 C36 C37 C32 -0.2(6) . . . . ?
O1 C32 C37 C36 -164.9(7) . . . . ?
C33 C32 C37 C36 -0.9(6) . . . . ?
O3 C32 C37 C36 172.8(5) . . . . ?
C33 N2 C38 C39 178.8(3) . . . . ?
N2 C38 C39 C44 1.6(5) . . . . ?
N2 C38 C39 C40 -179.5(3) . . . . ?
C38 C39 C40 C45 0.2(5) . . . . ?
C44 C39 C40 C45 179.1(3) . . . . ?
C38 C39 C40 C41 -178.7(3) . . . . ?
C44 C39 C40 C41 0.3(5) . . . . ?
C45 C40 C41 C48 -2.4(5) . . . . ?
C39 C40 C41 C48 176.6(3) . . . . ?
C45 C40 C41 C42 179.4(3) . . . . ?
C39 C40 C41 C42 -1.7(5) . . . . ?
C48 C41 C42 C43 -177.0(4) . . . . ?
C40 C41 C42 C43 1.2(6) . . . . ?
C41 C42 C43 C44 0.8(6) . . . . ?
C38 C39 C44 O6 0.9(5) . . . . ?
C40 C39 C44 O6 -178.1(3) . . . . ?
C38 C39 C44 C43 -179.4(3) . . . . ?
C40 C39 C44 C43 1.7(5) . . . . ?
C42 C43 C44 O6 177.5(3) . . . . ?
C42 C43 C44 C39 -2.3(5) . . . . ?
C41 C40 C45 C46 1.3(5) . . . . ?
C39 C40 C45 C46 -177.5(3) . . . . ?
C40 C45 C46 C47 0.0(6) . . . . ?
C45 C46 C47 C48 -0.3(7) . . . . ?
C46 C47 C48 C41 -0.8(7) . . . . ?
C40 C41 C48 C47 2.2(6) . . . . ?
C42 C41 C48 C47 -179.6(4) . . . . ?
